data_7016863
loop_
_publ_author_name
'Balamurugan, Mani'
'Mayilmurugan, Ramasamy'
'Suresh, Eringathodi'
'Palaniandavar, Mallayan'

_publ_section_title
;
 Nickel(ii) complexes of tripodal 4N ligands as catalysts for alkane
 oxidation using m-CPBA as oxidant: ligand stereoelectronic effects on
 catalysis.
;
_journal_issue 37
_journal_name_full 'Dalton transactions (Cambridge, England : 2003)'
_journal_page_first 9413
_journal_page_last 9424
_journal_paper_doi 10.1039/c1dt10902b
_journal_volume 40
_journal_year 2011
_chemical_formula_sum 'C67 H69 B2 N7 Ni'
_chemical_formula_weight 1052.62
_chemical_name_systematic
;
?
;
_space_group_IT_number 14
_symmetry_cell_setting monoclinic
_symmetry_space_group_name_Hall '-P 2ybc'
_symmetry_space_group_name_H-M 'P 1 21/c 1'
_atom_sites_solution_hydrogens geom
_atom_sites_solution_primary direct
_atom_sites_solution_secondary difmap
_audit_creation_method SHELXL-97
_cell_angle_alpha 90.00
_cell_angle_beta 92.5370(10)
_cell_angle_gamma 90.00
_cell_formula_units_Z 8
_cell_length_a 19.4952(12)
_cell_length_b 17.3430(10)
_cell_length_c 34.986(2)
_cell_measurement_reflns_used 5488
_cell_measurement_temperature 293(2)
_cell_measurement_theta_max 23.76
_cell_measurement_theta_min 2.27
_cell_volume 11817.4(12)
_computing_cell_refinement 'BRUKER SMART'
_computing_data_collection 'BRUKER SMART'
_computing_data_reduction 'BRUKER SAINT'
_computing_molecular_graphics ORTEP
_computing_structure_refinement 'SHELXL-97 (Sheldrick, 1997)'
_computing_structure_solution 'SHELXS-97 (Sheldrick, 1990)'
_diffrn_ambient_temperature 293(2)
_diffrn_measured_fraction_theta_full 0.999
_diffrn_measured_fraction_theta_max 0.999
_diffrn_measurement_device_type 'BRUKER SMART APEX CCD DIFFRACTOMETER'
_diffrn_measurement_method 'OMEGA-PHI SCAN'
_diffrn_radiation_monochromator graphite
_diffrn_radiation_source 'fine-focus sealed tube'
_diffrn_radiation_type MoK\a
_diffrn_radiation_wavelength 0.71073
_diffrn_reflns_av_R_equivalents 0.0744
_diffrn_reflns_av_sigmaI/netI 0.0988
_diffrn_reflns_limit_h_max 23
_diffrn_reflns_limit_h_min -19
_diffrn_reflns_limit_k_max 20
_diffrn_reflns_limit_k_min -20
_diffrn_reflns_limit_l_max 41
_diffrn_reflns_limit_l_min -38
_diffrn_reflns_number 58735
_diffrn_reflns_theta_full 25.00
_diffrn_reflns_theta_max 25.00
_diffrn_reflns_theta_min 1.53
_exptl_absorpt_coefficient_mu 0.375
_exptl_absorpt_correction_T_max 0.8707
_exptl_absorpt_correction_T_min 0.8065
_exptl_absorpt_correction_type multi-scan
_exptl_absorpt_process_details 'BRUKER SADABS'
_exptl_crystal_colour PINK
_exptl_crystal_density_diffrn 1.183
_exptl_crystal_density_method 'not measured'
_exptl_crystal_description BLOCKS
_exptl_crystal_F_000 4464
_exptl_crystal_size_max 0.60
_exptl_crystal_size_mid 0.48
_exptl_crystal_size_min 0.38
_refine_diff_density_max 0.605
_refine_diff_density_min -0.350
_refine_diff_density_rms 0.057
_refine_ls_extinction_method none
_refine_ls_goodness_of_fit_ref 1.074
_refine_ls_hydrogen_treatment constr
_refine_ls_matrix_type full
_refine_ls_number_parameters 1397
_refine_ls_number_reflns 20794
_refine_ls_number_restraints 0
_refine_ls_restrained_S_all 1.074
_refine_ls_R_factor_all 0.1507
_refine_ls_R_factor_gt 0.0879
_refine_ls_shift/su_max 0.001
_refine_ls_shift/su_mean 0.000
_refine_ls_structure_factor_coef Fsqd
_refine_ls_weighting_details 'calc w=1/[\s^2^(Fo^2^)+(0.0760P)^2^+5.7682P] where P=(Fo^2^+2Fc^2^)/3'
_refine_ls_weighting_scheme calc
_refine_ls_wR_factor_gt 0.1758
_refine_ls_wR_factor_ref 0.2019
_reflns_number_gt 12409
_reflns_number_total 20794
_reflns_threshold_expression >2sigma(I)
_cod_data_source_file c1dt10902b.txt
_cod_data_source_block 20mpmbf
_cod_depositor_comments
;
The following automatic conversions were performed:

'_symmetry_cell_setting' value 'Monoclinic' changed to 'monoclinic'
according to /home/saulius/struct/CIF-dictionaries/cif_core.dic
dictionary named 'cif_core.dic' version 2.4.1 from
2010-06-29.

'_exptl_absorpt_correction_type' value 'MULTI-SCAN'
changed to 'multi-scan' according to
/home/saulius/struct/CIF-dictionaries/cif_core.dic dictionary named
'cif_core.dic' version 2.4.1 from 2010-06-29.

Automatic conversion script
Id: cif_fix_values 1715 2011-07-08 13:25:40Z adriana 
;
_cod_original_cell_volume 11817.2(12)
_cod_original_sg_symbol_H-M P21/c
_cod_database_code 7016863

loop_
_symmetry_equiv_pos_as_xyz
'x, y, z'
'-x, y+1/2, -z+1/2'
'-x, -y, -z'
'x, -y-1/2, z-1/2'

loop_
_atom_site_label
_atom_site_type_symbol
_atom_site_fract_x
_atom_site_fract_y
_atom_site_fract_z
_atom_site_U_iso_or_equiv
_atom_site_adp_type
_atom_site_occupancy
_atom_site_symmetry_multiplicity
_atom_site_calc_flag
_atom_site_refinement_flags
N1 N 0.0638(2) 0.1994(3) 0.08640(13) 0.0656(12) Uani 1 1 d .
N2 N 0.0863(3) 0.1864(4) 0.02562(16) 0.0907(17) Uani 1 1 d .
N3 N 0.0282(3) 0.3514(3) 0.08826(14) 0.0721(14) Uani 1 1 d .
Ni1 Ni 0.02974(3) 0.26464(3) 0.130230(16) 0.04312(18) Uani 1 1 d .
N4 N -0.0232(2) 0.3494(2) 0.15861(14) 0.0619(12) Uani 1 1 d .
N5 N 0.1308(2) 0.3072(2) 0.14537(13) 0.0618(12) Uani 1 1 d .
N6 N 0.0357(2) 0.1836(2) 0.17234(13) 0.0581(12) Uani 1 1 d .
N7 N -0.0727(3) 0.2272(2) 0.11212(13) 0.0604(12) Uani 1 1 d .
C1 C 0.0903(3) 0.1287(4) 0.08008(19) 0.0751(17) Uani 1 1 d .
H1 H 0.0974 0.0914 0.0989 0.090 Uiso 1 1 calc R
C2 C 0.1049(3) 0.1190(4) 0.0438(2) 0.0723(17) Uani 1 1 d .
H2 H 0.1239 0.0755 0.0329 0.087 Uiso 1 1 calc R
C3 C 0.0600(3) 0.2349(4) 0.05418(18) 0.0725(17) Uani 1 1 d .
C4 C 0.0303(4) 0.3119(5) 0.04998(17) 0.101(3) Uani 1 1 d .
H4A H -0.0158 0.3080 0.0386 0.121 Uiso 1 1 calc R
H4B H 0.0576 0.3424 0.0330 0.121 Uiso 1 1 calc R
C5 C -0.0339(4) 0.3978(4) 0.0933(2) 0.102(2) Uani 1 1 d .
H5A H -0.0723 0.3745 0.0790 0.123 Uiso 1 1 calc R
H5B H -0.0270 0.4491 0.0831 0.123 Uiso 1 1 calc R
C6 C -0.0503(3) 0.4036(3) 0.1346(2) 0.082(2) Uani 1 1 d .
C7 C -0.0934(5) 0.4575(5) 0.1483(4) 0.149(4) Uani 1 1 d .
H7 H -0.1109 0.4933 0.1307 0.179 Uiso 1 1 calc R
C8 C -0.1111(7) 0.4643(8) 0.1796(4) 0.195(7) Uani 1 1 d .
H8 H -0.1396 0.5044 0.1867 0.234 Uiso 1 1 calc R
C9 C -0.0861(5) 0.4069(5) 0.2063(3) 0.117(3) Uani 1 1 d .
H9 H -0.0999 0.4075 0.2314 0.140 Uiso 1 1 calc R
C10 C -0.0421(4) 0.3516(4) 0.1947(2) 0.089(2) Uani 1 1 d .
H10 H -0.0250 0.3151 0.2121 0.106 Uiso 1 1 calc R
C11 C 0.0892(4) 0.3990(5) 0.0975(2) 0.128(3) Uani 1 1 d .
H11A H 0.1043 0.4213 0.0738 0.153 Uiso 1 1 calc R
H11B H 0.0754 0.4413 0.1136 0.153 Uiso 1 1 calc R
C12 C 0.1430(5) 0.3638(5) 0.1150(3) 0.166(5) Uani 1 1 d .
H12A H 0.1728 0.4036 0.1260 0.199 Uiso 1 1 calc R
H12B H 0.1683 0.3379 0.0955 0.199 Uiso 1 1 calc R
C13 C 0.1854(3) 0.2500(4) 0.1447(2) 0.110(3) Uani 1 1 d .
H13A H 0.2291 0.2753 0.1475 0.164 Uiso 1 1 calc R
H13B H 0.1825 0.2228 0.1207 0.164 Uiso 1 1 calc R
H13C H 0.1807 0.2141 0.1653 0.164 Uiso 1 1 calc R
C14 C 0.1359(4) 0.3424(5) 0.1827(2) 0.130(3) Uani 1 1 d .
H14A H 0.1208 0.3065 0.2014 0.195 Uiso 1 1 calc R
H14B H 0.1076 0.3877 0.1828 0.195 Uiso 1 1 calc R
H14C H 0.1828 0.3564 0.1887 0.195 Uiso 1 1 calc R
C15 C 0.0410(3) 0.1369(3) 0.19430(15) 0.0530(13) Uani 1 1 d .
C16 C 0.0484(3) 0.0754(3) 0.22304(15) 0.0713(17) Uani 1 1 d .
H16A H 0.0117 0.0390 0.2193 0.107 Uiso 1 1 calc R
H16B H 0.0470 0.0973 0.2482 0.107 Uiso 1 1 calc R
H16C H 0.0916 0.0496 0.2204 0.107 Uiso 1 1 calc R
C17 C -0.1280(3) 0.2125(3) 0.10381(15) 0.0542(13) Uani 1 1 d .
C18 C -0.1984(3) 0.1956(4) 0.0931(2) 0.100(2) Uani 1 1 d .
H18A H -0.2277 0.2179 0.1115 0.150 Uiso 1 1 calc R
H18B H -0.2049 0.1408 0.0924 0.150 Uiso 1 1 calc R
H18C H -0.2096 0.2170 0.0683 0.150 Uiso 1 1 calc R
C19 C 0.0911(4) 0.2044(5) -0.0123(2) 0.141(4) Uani 1 1 d .
H19A H 0.1218 0.1690 -0.0239 0.211 Uiso 1 1 calc R
H19B H 0.1084 0.2560 -0.0146 0.211 Uiso 1 1 calc R
H19C H 0.0465 0.2010 -0.0249 0.211 Uiso 1 1 calc R
Ni2 Ni 0.48152(3) 0.73625(3) 0.625357(16) 0.04370(18) Uani 1 1 d .
N8 N 0.4615(2) 0.8076(2) 0.57921(12) 0.0589(12) Uani 1 1 d .
N9 N 0.4903(3) 0.8406(3) 0.52213(14) 0.0817(15) Uani 1 1 d .
N10 N 0.5178(2) 0.6663(2) 0.58129(11) 0.0557(11) Uani 1 1 d .
N11 N 0.5296(2) 0.6514(2) 0.65855(11) 0.0538(11) Uani 1 1 d .
N12 N 0.3876(2) 0.6719(3) 0.61860(13) 0.0663(12) Uani 1 1 d .
N13 N 0.5791(2) 0.7960(2) 0.63011(11) 0.0547(11) Uani 1 1 d .
N14 N 0.4443(2) 0.8009(3) 0.66949(13) 0.0627(12) Uani 1 1 d .
C20 C 0.4307(3) 0.8760(3) 0.56968(18) 0.0722(17) Uani 1 1 d .
H20 H 0.4023 0.9035 0.5854 0.087 Uiso 1 1 calc R
C21 C 0.4470(4) 0.8982(4) 0.5346(2) 0.091(2) Uani 1 1 d .
H21 H 0.4326 0.9424 0.5215 0.109 Uiso 1 1 calc R
C22 C 0.4981(3) 0.7878(3) 0.55017(16) 0.0572(14) Uani 1 1 d .
C23 C 0.5422(3) 0.7176(3) 0.55064(14) 0.0664(16) Uani 1 1 d .
H23A H 0.5383 0.6917 0.5261 0.080 Uiso 1 1 calc R
H23B H 0.5899 0.7315 0.5559 0.080 Uiso 1 1 calc R
C24 C 0.5719(4) 0.6162(3) 0.59716(16) 0.084(2) Uani 1 1 d .
H24A H 0.6161 0.6391 0.5924 0.101 Uiso 1 1 calc R
H24B H 0.5694 0.5670 0.5840 0.101 Uiso 1 1 calc R
C25 C 0.5676(3) 0.6027(3) 0.63894(16) 0.0623(15) Uani 1 1 d .
C26 C 0.6045(3) 0.5413(3) 0.65646(19) 0.0773(18) Uani 1 1 d .
H26 H 0.6296 0.5079 0.6417 0.093 Uiso 1 1 calc R
C27 C 0.6034(3) 0.5314(4) 0.6930(2) 0.0820(19) Uani 1 1 d .
H27 H 0.6282 0.4918 0.7051 0.098 Uiso 1 1 calc R
C28 C 0.5632(3) 0.5830(3) 0.71425(16) 0.0646(15) Uani 1 1 d .
H28 H 0.5609 0.5770 0.7406 0.077 Uiso 1 1 calc R
C29 C 0.5284(3) 0.6405(3) 0.69628(15) 0.0584(14) Uani 1 1 d .
H29 H 0.5026 0.6739 0.7107 0.070 Uiso 1 1 calc R
C30 C 0.4558(4) 0.6238(4) 0.56649(18) 0.098(2) Uani 1 1 d .
H30A H 0.4328 0.6545 0.5466 0.118 Uiso 1 1 calc R
H30B H 0.4704 0.5761 0.5549 0.118 Uiso 1 1 calc R
C31 C 0.4080(4) 0.6062(4) 0.5946(2) 0.120(3) Uani 1 1 d .
H31A H 0.4276 0.5663 0.6112 0.143 Uiso 1 1 calc R
H31B H 0.3670 0.5850 0.5818 0.143 Uiso 1 1 calc R
C32 C 0.3315(3) 0.7162(4) 0.6013(2) 0.111(3) Uani 1 1 d .
H32A H 0.2914 0.6844 0.5985 0.166 Uiso 1 1 calc R
H32B H 0.3440 0.7341 0.5765 0.166 Uiso 1 1 calc R
H32C H 0.3221 0.7597 0.6172 0.166 Uiso 1 1 calc R
C33 C 0.3628(4) 0.6408(5) 0.6548(2) 0.123(3) Uani 1 1 d .
H33A H 0.3472 0.6824 0.6704 0.185 Uiso 1 1 calc R
H33B H 0.3995 0.6139 0.6683 0.185 Uiso 1 1 calc R
H33C H 0.3254 0.6058 0.6493 0.185 Uiso 1 1 calc R
C34 C 0.6279(3) 0.8311(3) 0.63275(14) 0.0522(13) Uani 1 1 d .
C35 C 0.6912(3) 0.8764(3) 0.63638(16) 0.0746(17) Uani 1 1 d .
H35A H 0.7300 0.8423 0.6382 0.112 Uiso 1 1 calc R
H35B H 0.6906 0.9077 0.6590 0.112 Uiso 1 1 calc R
H35C H 0.6946 0.9090 0.6143 0.112 Uiso 1 1 calc R
C36 C 0.4278(3) 0.8348(3) 0.69495(16) 0.0579(14) Uani 1 1 d .
C37 C 0.4082(3) 0.8776(3) 0.72844(16) 0.0813(19) Uani 1 1 d .
H37A H 0.3815 0.8451 0.7443 0.122 Uiso 1 1 calc R
H37B H 0.3814 0.9217 0.7205 0.122 Uiso 1 1 calc R
H37C H 0.4487 0.8944 0.7427 0.122 Uiso 1 1 calc R
C38 C 0.5242(4) 0.8400(4) 0.48751(19) 0.114(3) Uani 1 1 d .
H38A H 0.5724 0.8486 0.4926 0.171 Uiso 1 1 calc R
H38B H 0.5059 0.8801 0.4711 0.171 Uiso 1 1 calc R
H38C H 0.5175 0.7910 0.4752 0.171 Uiso 1 1 calc R
B1 B 0.1770(3) 0.5840(3) 0.25138(15) 0.0421(13) Uani 1 1 d .
B2 B 0.2785(3) 0.5107(3) 0.48407(15) 0.0408(13) Uani 1 1 d .
B3 B 0.3354(3) 0.4175(3) 0.73347(15) 0.0424(13) Uani 1 1 d .
B4 B 0.2215(3) 0.4920(3) 0.98702(16) 0.0499(15) Uani 1 1 d .
C39 C 0.2300(2) 0.6462(2) 0.27241(13) 0.0423(11) Uani 1 1 d .
C40 C 0.2657(3) 0.6305(3) 0.30676(14) 0.0549(13) Uani 1 1 d .
H40 H 0.2578 0.5837 0.3188 0.066 Uiso 1 1 calc R
C41 C 0.3125(3) 0.6814(4) 0.32383(17) 0.0730(17) Uani 1 1 d .
H41 H 0.3351 0.6684 0.3469 0.088 Uiso 1 1 calc R
C42 C 0.3255(4) 0.7497(4) 0.3071(2) 0.091(2) Uani 1 1 d .
H42 H 0.3560 0.7845 0.3190 0.110 Uiso 1 1 calc R
C43 C 0.2938(4) 0.7673(4) 0.2728(3) 0.100(2) Uani 1 1 d .
H43 H 0.3032 0.8137 0.2608 0.120 Uiso 1 1 calc R
C44 C 0.2475(3) 0.7161(3) 0.25575(17) 0.0729(17) Uani 1 1 d .
H44 H 0.2271 0.7289 0.2321 0.087 Uiso 1 1 calc R
C45 C 0.2257(2) 0.5340(3) 0.22328(14) 0.0440(12) Uani 1 1 d .
C46 C 0.2615(2) 0.4675(3) 0.23459(14) 0.0491(12) Uani 1 1 d .
H46 H 0.2553 0.4483 0.2590 0.059 Uiso 1 1 calc R
C47 C 0.3055(3) 0.4290(3) 0.21173(17) 0.0612(15) Uani 1 1 d .
H47 H 0.3285 0.3854 0.2209 0.073 Uiso 1 1 calc R
C48 C 0.3154(3) 0.4547(4) 0.17560(19) 0.0782(18) Uani 1 1 d .
H48 H 0.3444 0.4282 0.1598 0.094 Uiso 1 1 calc R
C49 C 0.2823(3) 0.5199(4) 0.16294(17) 0.0794(18) Uani 1 1 d .
H49 H 0.2895 0.5384 0.1385 0.095 Uiso 1 1 calc R
C50 C 0.2382(3) 0.5587(3) 0.18614(16) 0.0644(15) Uani 1 1 d .
H50 H 0.2160 0.6027 0.1767 0.077 Uiso 1 1 calc R
C51 C 0.1146(2) 0.6266(3) 0.22630(13) 0.0482(12) Uani 1 1 d .
C52 C 0.0793(3) 0.5895(3) 0.19614(15) 0.0643(15) Uani 1 1 d .
H52 H 0.0926 0.5396 0.1902 0.077 Uiso 1 1 calc R
C53 C 0.0257(3) 0.6219(4) 0.17440(17) 0.0808(18) Uani 1 1 d .
H53 H 0.0046 0.5943 0.1543 0.097 Uiso 1 1 calc R
C54 C 0.0040(3) 0.6956(5) 0.18276(19) 0.093(2) Uani 1 1 d .
H54 H -0.0311 0.7191 0.1681 0.112 Uiso 1 1 calc R
C55 C 0.0357(4) 0.7331(4) 0.2133(2) 0.111(3) Uani 1 1 d .
H55 H 0.0209 0.7821 0.2199 0.133 Uiso 1 1 calc R
C56 C 0.0892(3) 0.6992(3) 0.23445(17) 0.0785(19) Uani 1 1 d .
H56 H 0.1091 0.7262 0.2550 0.094 Uiso 1 1 calc R
C57 C 0.1383(2) 0.5316(2) 0.28304(14) 0.0433(11) Uani 1 1 d .
C58 C 0.1168(3) 0.4558(3) 0.27675(16) 0.0594(14) Uani 1 1 d .
H58 H 0.1281 0.4316 0.2541 0.071 Uiso 1 1 calc R
C59 C 0.0793(3) 0.4148(3) 0.3028(2) 0.0770(18) Uani 1 1 d .
H59 H 0.0660 0.3644 0.2974 0.092 Uiso 1 1 calc R
C60 C 0.0619(3) 0.4476(4) 0.3360(2) 0.0818(19) Uani 1 1 d .
H60 H 0.0371 0.4199 0.3535 0.098 Uiso 1 1 calc R
C61 C 0.0815(3) 0.5226(4) 0.34378(16) 0.0692(16) Uani 1 1 d .
H61 H 0.0699 0.5458 0.3666 0.083 Uiso 1 1 calc R
C62 C 0.1180(2) 0.5628(3) 0.31779(14) 0.0519(13) Uani 1 1 d .
H62 H 0.1301 0.6135 0.3235 0.062 Uiso 1 1 calc R
C63 C 0.3288(2) 0.4701(2) 0.51741(12) 0.0372(11) Uani 1 1 d .
C64 C 0.3072(3) 0.4324(3) 0.54970(13) 0.0508(13) Uani 1 1 d .
H64 H 0.2608 0.4343 0.5548 0.061 Uiso 1 1 calc R
C65 C 0.3511(3) 0.3919(3) 0.57486(14) 0.0617(15) Uani 1 1 d .
H65 H 0.3341 0.3687 0.5965 0.074 Uiso 1 1 calc R
C66 C 0.4196(3) 0.3862(3) 0.56770(15) 0.0606(15) Uani 1 1 d .
H66 H 0.4491 0.3584 0.5841 0.073 Uiso 1 1 calc R
C67 C 0.4442(3) 0.4222(3) 0.53588(15) 0.0539(13) Uani 1 1 d .
H67 H 0.4905 0.4190 0.5307 0.065 Uiso 1 1 calc R
C68 C 0.3989(2) 0.4631(2) 0.51177(13) 0.0428(11) Uani 1 1 d .
H68 H 0.4164 0.4874 0.4906 0.051 Uiso 1 1 calc R
C69 C 0.3162(2) 0.5898(2) 0.46904(12) 0.0399(11) Uani 1 1 d .
C70 C 0.3083(3) 0.6613(3) 0.48697(14) 0.0535(13) Uani 1 1 d .
H70 H 0.2803 0.6641 0.5077 0.064 Uiso 1 1 calc R
C71 C 0.3401(3) 0.7276(3) 0.47527(19) 0.0736(17) Uani 1 1 d .
H71 H 0.3339 0.7734 0.4885 0.088 Uiso 1 1 calc R
C72 C 0.3807(3) 0.7268(4) 0.4443(2) 0.0792(19) Uani 1 1 d .
H72 H 0.4008 0.7718 0.4357 0.095 Uiso 1 1 calc R
C73 C 0.3908(3) 0.6577(4) 0.42642(17) 0.0687(17) Uani 1 1 d .
H73 H 0.4194 0.6553 0.4059 0.082 Uiso 1 1 calc R
C74 C 0.3589(2) 0.5917(3) 0.43860(14) 0.0515(13) Uani 1 1 d .
H74 H 0.3665 0.5460 0.4256 0.062 Uiso 1 1 calc R
C75 C 0.2664(2) 0.4457(3) 0.45020(13) 0.0431(11) Uani 1 1 d .
C76 C 0.2472(3) 0.4632(3) 0.41235(14) 0.0559(14) Uani 1 1 d .
H76 H 0.2444 0.5148 0.4052 0.067 Uiso 1 1 calc R
C77 C 0.2322(3) 0.4075(3) 0.38500(15) 0.0672(16) Uani 1 1 d .
H77 H 0.2197 0.4222 0.3601 0.081 Uiso 1 1 calc R
C78 C 0.2355(3) 0.3306(4) 0.39430(17) 0.0758(18) Uani 1 1 d .
H78 H 0.2256 0.2929 0.3760 0.091 Uiso 1 1 calc R
C79 C 0.2537(3) 0.3109(3) 0.43125(16) 0.0682(16) Uani 1 1 d .
H79 H 0.2557 0.2592 0.4382 0.082 Uiso 1 1 calc R
C80 C 0.2692(3) 0.3669(3) 0.45820(14) 0.0517(13) Uani 1 1 d .
H80 H 0.2821 0.3515 0.4829 0.062 Uiso 1 1 calc R
C81 C 0.2032(2) 0.5360(2) 0.49994(14) 0.0443(12) Uani 1 1 d .
C82 C 0.1946(3) 0.5649(3) 0.53679(15) 0.0535(13) Uani 1 1 d .
H82 H 0.2329 0.5681 0.5535 0.064 Uiso 1 1 calc R
C83 C 0.1322(3) 0.5891(3) 0.54951(18) 0.0724(17) Uani 1 1 d .
H83 H 0.1289 0.6065 0.5745 0.087 Uiso 1 1 calc R
C84 C 0.0751(3) 0.5872(4) 0.5252(2) 0.088(2) Uani 1 1 d .
H84 H 0.0330 0.6038 0.5336 0.105 Uiso 1 1 calc R
C85 C 0.0802(3) 0.5610(4) 0.4887(2) 0.0811(18) Uani 1 1 d .
H85 H 0.0419 0.5606 0.4719 0.097 Uiso 1 1 calc R
C86 C 0.1430(3) 0.5351(3) 0.47704(16) 0.0593(14) Uani 1 1 d .
H86 H 0.1451 0.5159 0.4523 0.071 Uiso 1 1 calc R
C87 C 0.3841(2) 0.4712(2) 0.76286(13) 0.0389(11) Uani 1 1 d .
C88 C 0.4196(3) 0.4404(3) 0.79437(14) 0.0526(13) Uani 1 1 d .
H88 H 0.4139 0.3882 0.7994 0.063 Uiso 1 1 calc R
C89 C 0.4631(3) 0.4822(3) 0.81889(15) 0.0629(15) Uani 1 1 d .
H89 H 0.4854 0.4584 0.8397 0.076 Uiso 1 1 calc R
C90 C 0.4729(3) 0.5590(3) 0.81212(16) 0.0601(15) Uani 1 1 d .
H90 H 0.5017 0.5879 0.8284 0.072 Uiso 1 1 calc R
C91 C 0.4399(3) 0.5926(3) 0.78132(16) 0.0576(14) Uani 1 1 d .
H91 H 0.4467 0.6446 0.7763 0.069 Uiso 1 1 calc R
C92 C 0.3966(3) 0.5497(3) 0.75761(14) 0.0554(14) Uani 1 1 d .
H92 H 0.3745 0.5743 0.7369 0.067 Uiso 1 1 calc R
C93 C 0.2799(2) 0.4706(2) 0.70811(14) 0.0439(12) Uani 1 1 d .
C94 C 0.2439(3) 0.5309(3) 0.72350(15) 0.0567(14) Uani 1 1 d .
H94 H 0.2528 0.5435 0.7491 0.068 Uiso 1 1 calc R
C95 C 0.1950(3) 0.5736(3) 0.7027(2) 0.0760(18) Uani 1 1 d .
H95 H 0.1729 0.6144 0.7142 0.091 Uiso 1 1 calc R
C96 C 0.1790(3) 0.5561(4) 0.6651(2) 0.084(2) Uani 1 1 d .
H96 H 0.1456 0.5838 0.6512 0.101 Uiso 1 1 calc R
C97 C 0.2132(3) 0.4971(4) 0.64838(17) 0.0738(17) Uani 1 1 d .
H97 H 0.2034 0.4849 0.6228 0.089 Uiso 1 1 calc R
C98 C 0.2629(3) 0.4548(3) 0.66964(15) 0.0561(14) Uani 1 1 d .
H98 H 0.2853 0.4147 0.6577 0.067 Uiso 1 1 calc R
C99 C 0.3862(2) 0.3703(2) 0.70558(12) 0.0416(11) Uani 1 1 d .
C100 C 0.4487(3) 0.3976(3) 0.69468(14) 0.0597(14) Uani 1 1 d .
H100 H 0.4622 0.4464 0.7031 0.072 Uiso 1 1 calc R
C101 C 0.4921(3) 0.3578(4) 0.67238(16) 0.0720(17) Uani 1 1 d .
H101 H 0.5335 0.3803 0.6661 0.086 Uiso 1 1 calc R
C102 C 0.4766(3) 0.2869(4) 0.65923(16) 0.0689(16) Uani 1 1 d .
H102 H 0.5076 0.2592 0.6452 0.083 Uiso 1 1 calc R
C103 C 0.4141(4) 0.2566(3) 0.66693(15) 0.0705(17) Uani 1 1 d .
H103 H 0.4009 0.2089 0.6570 0.085 Uiso 1 1 calc R
C104 C 0.3704(3) 0.2979(3) 0.68986(14) 0.0626(15) Uani 1 1 d .
H104 H 0.3282 0.2761 0.6950 0.075 Uiso 1 1 calc R
C105 C 0.2910(2) 0.3536(3) 0.75790(12) 0.0439(12) Uani 1 1 d .
C106 C 0.2224(3) 0.3602(3) 0.76379(15) 0.0674(16) Uani 1 1 d .
H106 H 0.1996 0.4042 0.7548 0.081 Uiso 1 1 calc R
C107 C 0.1847(3) 0.3044(4) 0.78253(18) 0.086(2) Uani 1 1 d .
H107 H 0.1382 0.3123 0.7859 0.104 Uiso 1 1 calc R
C108 C 0.2146(3) 0.2396(4) 0.79571(17) 0.0786(19) Uani 1 1 d .
H108 H 0.1890 0.2020 0.8075 0.094 Uiso 1 1 calc R
C109 C 0.2843(3) 0.2298(3) 0.79136(15) 0.0655(15) Uani 1 1 d .
H109 H 0.3064 0.1860 0.8011 0.079 Uiso 1 1 calc R
C110 C 0.3209(3) 0.2851(3) 0.77257(14) 0.0544(13) Uani 1 1 d .
H110 H 0.3675 0.2768 0.7694 0.065 Uiso 1 1 calc R
C111 C 0.1950(3) 0.5670(3) 1.01179(16) 0.0581(14) Uani 1 1 d .
C112 C 0.1792(3) 0.5613(3) 1.05009(16) 0.0683(16) Uani 1 1 d .
H112 H 0.1858 0.5140 1.0623 0.082 Uiso 1 1 calc R
C113 C 0.1544(3) 0.6221(4) 1.07095(18) 0.084(2) Uani 1 1 d .
H113 H 0.1448 0.6151 1.0965 0.101 Uiso 1 1 calc R
C114 C 0.1437(4) 0.6929(4) 1.0542(2) 0.099(2) Uani 1 1 d .
H114 H 0.1269 0.7340 1.0680 0.119 Uiso 1 1 calc R
C115 C 0.1584(4) 0.7013(3) 1.0166(2) 0.103(2) Uani 1 1 d .
H115 H 0.1516 0.7488 1.0047 0.123 Uiso 1 1 calc R
C116 C 0.1831(4) 0.6401(3) 0.99606(18) 0.085(2) Uani 1 1 d .
H116 H 0.1923 0.6480 0.9705 0.102 Uiso 1 1 calc R
C117 C 0.2738(3) 0.5189(3) 0.95396(15) 0.0561(14) Uani 1 1 d .
C118 C 0.2503(4) 0.5614(3) 0.92194(17) 0.0779(19) Uani 1 1 d .
H118 H 0.2038 0.5735 0.9196 0.094 Uiso 1 1 calc R
C119 C 0.2923(5) 0.5863(3) 0.89374(18) 0.091(2) Uani 1 1 d .
H119 H 0.2738 0.6143 0.8731 0.109 Uiso 1 1 calc R
C120 C 0.3605(5) 0.5701(4) 0.8960(2) 0.098(3) Uani 1 1 d .
H120 H 0.3890 0.5875 0.8773 0.118 Uiso 1 1 calc R
C121 C 0.3867(4) 0.5280(4) 0.9261(2) 0.094(2) Uani 1 1 d .
H121 H 0.4332 0.5158 0.9277 0.113 Uiso 1 1 calc R
C122 C 0.3438(3) 0.5030(3) 0.95459(15) 0.0711(16) Uani 1 1 d .
H122 H 0.3629 0.4745 0.9749 0.085 Uiso 1 1 calc R
C123 C 0.1547(3) 0.4492(3) 0.96566(13) 0.0476(12) Uani 1 1 d .
C124 C 0.1636(3) 0.3984(3) 0.93505(15) 0.0638(15) Uani 1 1 d .
H124 H 0.2077 0.3910 0.9267 0.077 Uiso 1 1 calc R
C125 C 0.1096(3) 0.3585(3) 0.91656(16) 0.0719(17) Uani 1 1 d .
H125 H 0.1179 0.3255 0.8963 0.086 Uiso 1 1 calc R
C126 C 0.0442(3) 0.3683(3) 0.92843(17) 0.0702(16) Uani 1 1 d .
H126 H 0.0077 0.3420 0.9163 0.084 Uiso 1 1 calc R
C127 C 0.0329(3) 0.4165(3) 0.95799(16) 0.0608(14) Uani 1 1 d .
H127 H -0.0114 0.4229 0.9663 0.073 Uiso 1 1 calc R
C128 C 0.0870(3) 0.4564(3) 0.97605(14) 0.0510(13) Uani 1 1 d .
H128 H 0.0774 0.4896 0.9960 0.061 Uiso 1 1 calc R
C129 C 0.2606(3) 0.4304(3) 1.01664(13) 0.0482(12) Uani 1 1 d .
C130 C 0.2498(3) 0.3513(3) 1.01639(15) 0.0582(14) Uani 1 1 d .
H130 H 0.2180 0.3309 0.9985 0.070 Uiso 1 1 calc R
C131 C 0.2839(3) 0.3013(3) 1.04146(18) 0.0757(18) Uani 1 1 d .
H131 H 0.2746 0.2488 1.0403 0.091 Uiso 1 1 calc R
C132 C 0.3320(4) 0.3293(4) 1.06826(17) 0.0777(18) Uani 1 1 d .
H132 H 0.3554 0.2960 1.0851 0.093 Uiso 1 1 calc R
C133 C 0.3442(3) 0.4058(4) 1.06943(16) 0.0758(17) Uani 1 1 d .
H133 H 0.3764 0.4255 1.0872 0.091 Uiso 1 1 calc R
C134 C 0.3092(3) 0.4555(3) 1.04439(16) 0.0613(15) Uani 1 1 d .
H134 H 0.3186 0.5080 1.0462 0.074 Uiso 1 1 calc R

loop_
_atom_site_aniso_label
_atom_site_aniso_U_11
_atom_site_aniso_U_22
_atom_site_aniso_U_33
_atom_site_aniso_U_23
_atom_site_aniso_U_13
_atom_site_aniso_U_12
N1 0.054(3) 0.091(4) 0.051(3) -0.010(3) 0.001(2) -0.007(3)
N2 0.067(4) 0.144(5) 0.061(4) -0.016(4) 0.002(3) -0.033(4)
N3 0.073(4) 0.070(3) 0.072(4) 0.036(3) -0.008(3) -0.017(3)
Ni1 0.0423(4) 0.0419(3) 0.0448(4) 0.0084(3) -0.0008(3) -0.0024(3)
N4 0.054(3) 0.055(3) 0.078(3) -0.002(2) 0.014(3) 0.004(2)
N5 0.048(3) 0.068(3) 0.068(3) 0.001(2) -0.007(2) -0.015(2)
N6 0.056(3) 0.056(3) 0.061(3) 0.016(2) -0.009(2) -0.003(2)
N7 0.059(3) 0.053(3) 0.069(3) 0.003(2) -0.005(3) -0.009(2)
C1 0.063(4) 0.087(5) 0.074(5) -0.020(4) -0.004(3) 0.007(3)
C2 0.061(4) 0.069(4) 0.087(5) -0.019(4) -0.002(4) 0.013(3)
C3 0.064(4) 0.097(5) 0.057(4) -0.005(4) 0.011(3) -0.018(4)
C4 0.110(6) 0.149(7) 0.042(4) 0.043(4) -0.010(4) -0.051(5)
C5 0.130(7) 0.059(4) 0.115(6) 0.032(4) -0.030(5) 0.007(4)
C6 0.070(4) 0.046(3) 0.128(6) -0.017(4) -0.014(4) 0.010(3)
C7 0.108(7) 0.086(6) 0.250(13) -0.078(8) -0.027(8) 0.035(5)
C8 0.195(14) 0.186(13) 0.210(15) -0.119(11) 0.092(12) -0.047(11)
C9 0.133(8) 0.120(7) 0.102(7) -0.023(5) 0.050(6) -0.004(6)
C10 0.086(5) 0.082(4) 0.099(6) -0.010(4) 0.027(4) 0.006(4)
C11 0.114(7) 0.130(7) 0.136(7) 0.071(6) -0.035(6) -0.067(6)
C12 0.092(7) 0.173(9) 0.228(11) 0.103(8) -0.048(7) -0.084(6)
C13 0.047(4) 0.143(6) 0.137(7) -0.042(5) -0.023(4) 0.013(4)
C14 0.082(6) 0.183(8) 0.123(7) -0.085(6) -0.009(5) -0.034(5)
C15 0.046(3) 0.055(3) 0.057(3) 0.004(3) -0.011(3) -0.002(3)
C16 0.062(4) 0.079(4) 0.071(4) 0.042(3) -0.018(3) -0.009(3)
C17 0.054(4) 0.051(3) 0.057(3) 0.003(2) 0.000(3) -0.008(3)
C18 0.056(4) 0.124(6) 0.117(6) 0.004(5) -0.021(4) -0.029(4)
C19 0.121(8) 0.188(9) 0.117(7) -0.042(6) 0.044(6) -0.066(7)
Ni2 0.0452(4) 0.0449(3) 0.0408(4) -0.0084(3) 0.0002(3) 0.0037(3)
N8 0.065(3) 0.054(3) 0.058(3) 0.002(2) -0.002(2) 0.015(2)
N9 0.081(4) 0.102(4) 0.062(3) 0.019(3) -0.004(3) -0.005(3)
N10 0.080(3) 0.047(2) 0.039(2) -0.013(2) -0.003(2) 0.018(2)
N11 0.055(3) 0.066(3) 0.040(3) 0.007(2) -0.002(2) -0.011(2)
N12 0.059(3) 0.076(3) 0.064(3) -0.006(3) -0.004(3) -0.015(3)
N13 0.061(3) 0.054(3) 0.049(3) -0.006(2) -0.001(2) -0.003(2)
N14 0.045(3) 0.072(3) 0.071(3) -0.022(3) 0.011(2) 0.000(2)
C20 0.077(4) 0.061(4) 0.079(4) 0.017(3) 0.008(4) 0.022(3)
C21 0.090(5) 0.074(4) 0.109(6) 0.022(4) 0.011(4) 0.032(4)
C22 0.057(4) 0.060(3) 0.053(4) 0.014(3) -0.012(3) 0.006(3)
C23 0.091(5) 0.075(4) 0.035(3) -0.002(3) 0.018(3) 0.011(3)
C24 0.121(6) 0.069(4) 0.062(4) 0.000(3) 0.009(4) 0.053(4)
C25 0.071(4) 0.050(3) 0.066(4) 0.007(3) -0.001(3) 0.005(3)
C26 0.083(5) 0.075(4) 0.073(5) 0.016(3) -0.002(4) -0.009(3)
C27 0.066(4) 0.092(5) 0.087(5) 0.021(4) -0.009(4) -0.020(4)
C28 0.050(4) 0.091(4) 0.053(4) 0.004(3) 0.010(3) 0.002(3)
C29 0.044(3) 0.078(4) 0.052(4) 0.012(3) -0.003(3) 0.002(3)
C30 0.148(7) 0.079(4) 0.067(4) -0.027(4) -0.001(5) -0.044(5)
C31 0.117(7) 0.100(6) 0.141(7) -0.046(5) -0.001(6) -0.053(5)
C32 0.051(4) 0.123(6) 0.155(7) 0.012(5) -0.027(5) -0.013(4)
C33 0.081(5) 0.168(7) 0.120(6) 0.045(5) -0.009(5) -0.062(5)
C34 0.062(4) 0.051(3) 0.044(3) 0.003(2) 0.002(3) -0.003(3)
C35 0.065(4) 0.079(4) 0.081(4) 0.010(3) 0.016(3) -0.014(3)
C36 0.045(3) 0.063(3) 0.067(4) -0.017(3) 0.012(3) 0.003(3)
C37 0.069(4) 0.107(5) 0.069(4) -0.036(3) 0.018(3) 0.013(4)
C38 0.106(6) 0.150(7) 0.085(5) 0.036(5) 0.005(5) -0.028(5)
B1 0.038(3) 0.045(3) 0.043(3) -0.005(3) -0.006(3) 0.003(3)
B2 0.034(3) 0.043(3) 0.046(3) 0.001(2) -0.004(3) 0.005(2)
B3 0.039(3) 0.045(3) 0.042(3) 0.004(2) -0.002(3) -0.005(3)
B4 0.058(4) 0.043(3) 0.049(4) -0.005(3) 0.008(3) -0.010(3)
C39 0.037(3) 0.041(3) 0.049(3) -0.004(2) -0.003(2) 0.008(2)
C40 0.040(3) 0.068(3) 0.056(3) -0.003(3) -0.005(3) 0.001(3)
C41 0.044(4) 0.110(5) 0.063(4) -0.019(4) -0.013(3) -0.017(3)
C42 0.074(5) 0.074(5) 0.125(6) -0.034(4) -0.009(4) -0.033(4)
C43 0.099(6) 0.054(4) 0.144(7) 0.006(4) -0.022(5) -0.027(4)
C44 0.074(4) 0.059(4) 0.083(4) 0.013(3) -0.019(3) -0.010(3)
C45 0.037(3) 0.044(3) 0.051(3) -0.010(2) -0.007(2) 0.001(2)
C46 0.036(3) 0.056(3) 0.055(3) -0.012(3) -0.006(2) 0.004(2)
C47 0.047(3) 0.060(3) 0.075(4) -0.015(3) -0.002(3) 0.013(3)
C48 0.058(4) 0.093(5) 0.084(5) -0.030(4) 0.010(4) 0.012(4)
C49 0.083(5) 0.096(5) 0.060(4) -0.009(3) 0.016(3) 0.009(4)
C50 0.057(4) 0.072(4) 0.065(4) -0.001(3) 0.007(3) 0.016(3)
C51 0.041(3) 0.057(3) 0.046(3) -0.009(2) 0.000(2) 0.003(2)
C52 0.057(4) 0.067(3) 0.068(4) -0.014(3) -0.018(3) 0.005(3)
C53 0.063(4) 0.113(5) 0.064(4) -0.003(4) -0.028(3) 0.004(4)
C54 0.069(5) 0.138(6) 0.071(5) 0.003(4) -0.023(4) 0.047(4)
C55 0.109(6) 0.119(6) 0.101(6) -0.020(5) -0.035(5) 0.078(5)
C56 0.076(4) 0.079(4) 0.077(4) -0.027(3) -0.031(3) 0.041(3)
C57 0.031(3) 0.039(3) 0.060(3) -0.008(2) -0.004(2) 0.007(2)
C58 0.049(3) 0.047(3) 0.082(4) -0.016(3) 0.001(3) -0.001(3)
C59 0.052(4) 0.048(3) 0.131(6) 0.005(4) 0.001(4) -0.010(3)
C60 0.060(4) 0.083(5) 0.103(6) 0.028(4) 0.012(4) -0.006(4)
C61 0.054(4) 0.086(4) 0.068(4) 0.007(3) 0.008(3) -0.001(3)
C62 0.040(3) 0.052(3) 0.064(4) -0.004(3) 0.003(3) -0.004(2)
C63 0.040(3) 0.032(2) 0.040(3) -0.005(2) -0.001(2) 0.001(2)
C64 0.051(3) 0.051(3) 0.050(3) 0.005(2) 0.006(3) 0.008(3)
C65 0.082(5) 0.060(3) 0.044(3) 0.013(3) 0.004(3) 0.013(3)
C66 0.066(4) 0.060(3) 0.054(4) 0.005(3) -0.021(3) 0.017(3)
C67 0.046(3) 0.052(3) 0.063(4) -0.001(3) -0.009(3) 0.005(3)
C68 0.046(3) 0.045(3) 0.037(3) 0.000(2) -0.007(2) -0.002(2)
C69 0.031(3) 0.047(3) 0.041(3) 0.004(2) -0.011(2) 0.005(2)
C70 0.051(3) 0.053(3) 0.056(3) 0.001(3) -0.005(3) -0.009(3)
C71 0.080(5) 0.050(3) 0.088(5) -0.002(3) -0.020(4) -0.009(3)
C72 0.065(4) 0.072(4) 0.099(5) 0.043(4) -0.021(4) -0.016(4)
C73 0.048(4) 0.086(4) 0.071(4) 0.040(4) -0.006(3) 0.002(3)
C74 0.044(3) 0.057(3) 0.054(3) 0.016(3) -0.001(3) 0.009(3)
C75 0.037(3) 0.049(3) 0.043(3) 0.000(2) -0.003(2) -0.001(2)
C76 0.058(4) 0.057(3) 0.052(3) -0.005(3) -0.014(3) 0.004(3)
C77 0.072(4) 0.083(4) 0.045(3) -0.005(3) -0.013(3) 0.004(3)
C78 0.095(5) 0.077(4) 0.055(4) -0.023(3) -0.009(3) -0.012(4)
C79 0.096(5) 0.052(3) 0.057(4) -0.009(3) 0.004(3) -0.011(3)
C80 0.058(3) 0.052(3) 0.044(3) -0.002(2) -0.003(3) -0.006(3)
C81 0.038(3) 0.041(3) 0.053(3) 0.008(2) -0.001(2) -0.002(2)
C82 0.053(3) 0.045(3) 0.063(4) -0.007(3) 0.004(3) 0.003(2)
C83 0.078(5) 0.058(3) 0.083(4) 0.003(3) 0.028(4) 0.021(3)
C84 0.053(4) 0.085(5) 0.127(7) 0.024(4) 0.024(5) 0.028(4)
C85 0.050(4) 0.097(5) 0.097(5) 0.016(4) -0.004(4) 0.006(3)
C86 0.043(3) 0.064(3) 0.070(4) 0.010(3) -0.004(3) 0.001(3)
C87 0.031(3) 0.042(3) 0.044(3) 0.003(2) 0.011(2) 0.002(2)
C88 0.052(3) 0.046(3) 0.060(3) 0.004(3) -0.003(3) -0.006(2)
C89 0.056(4) 0.067(4) 0.064(4) 0.000(3) -0.013(3) 0.002(3)
C90 0.049(3) 0.068(4) 0.063(4) -0.024(3) 0.007(3) -0.011(3)
C91 0.067(4) 0.045(3) 0.062(4) -0.007(3) 0.016(3) -0.014(3)
C92 0.065(4) 0.053(3) 0.048(3) 0.009(3) 0.009(3) -0.003(3)
C93 0.038(3) 0.040(3) 0.054(3) 0.011(2) 0.004(2) -0.001(2)
C94 0.052(3) 0.066(3) 0.053(3) 0.008(3) 0.005(3) 0.009(3)
C95 0.055(4) 0.082(4) 0.092(5) 0.029(4) 0.010(4) 0.024(3)
C96 0.057(4) 0.105(5) 0.089(5) 0.038(4) -0.012(4) 0.019(4)
C97 0.068(4) 0.085(4) 0.066(4) 0.020(3) -0.016(3) -0.008(4)
C98 0.055(4) 0.056(3) 0.058(4) 0.004(3) -0.003(3) -0.003(3)
C99 0.042(3) 0.040(3) 0.043(3) 0.008(2) 0.000(2) -0.002(2)
C100 0.059(4) 0.057(3) 0.065(4) -0.009(3) 0.018(3) -0.014(3)
C101 0.054(4) 0.088(4) 0.076(4) -0.020(3) 0.021(3) -0.009(3)
C102 0.062(4) 0.078(4) 0.068(4) 0.001(3) 0.019(3) 0.017(3)
C103 0.101(5) 0.048(3) 0.062(4) -0.009(3) 0.009(4) 0.007(3)
C104 0.067(4) 0.060(3) 0.062(4) -0.004(3) 0.009(3) -0.015(3)
C105 0.038(3) 0.055(3) 0.037(3) 0.004(2) -0.003(2) -0.003(2)
C106 0.046(4) 0.087(4) 0.069(4) 0.031(3) -0.002(3) 0.000(3)
C107 0.039(4) 0.118(5) 0.102(5) 0.051(4) -0.006(3) -0.020(4)
C108 0.071(5) 0.090(5) 0.074(4) 0.019(4) -0.006(3) -0.048(4)
C109 0.082(5) 0.048(3) 0.065(4) 0.010(3) -0.002(3) -0.011(3)
C110 0.053(3) 0.050(3) 0.060(3) 0.001(3) 0.004(3) -0.004(3)
C111 0.053(3) 0.051(3) 0.072(4) -0.003(3) 0.014(3) -0.008(3)
C112 0.081(4) 0.058(3) 0.068(4) -0.011(3) 0.032(3) -0.006(3)
C113 0.088(5) 0.081(4) 0.086(5) -0.021(4) 0.038(4) -0.013(4)
C114 0.109(6) 0.063(4) 0.128(7) -0.029(4) 0.047(5) -0.012(4)
C115 0.126(7) 0.048(4) 0.137(7) 0.001(4) 0.047(5) -0.003(4)
C116 0.115(6) 0.055(4) 0.089(5) -0.002(3) 0.034(4) 0.002(4)
C117 0.063(4) 0.047(3) 0.059(4) -0.007(3) 0.011(3) -0.007(3)
C118 0.099(5) 0.062(4) 0.076(4) 0.009(3) 0.037(4) 0.001(3)
C119 0.131(7) 0.069(4) 0.076(5) 0.007(3) 0.038(5) -0.004(4)
C120 0.121(7) 0.086(5) 0.092(6) -0.028(4) 0.066(5) -0.035(5)
C121 0.084(5) 0.123(6) 0.077(5) -0.032(4) 0.028(4) -0.038(5)
C122 0.063(4) 0.097(4) 0.054(4) -0.014(3) 0.008(3) -0.020(3)
C123 0.054(3) 0.044(3) 0.045(3) 0.007(2) 0.007(3) 0.001(2)
C124 0.060(4) 0.075(4) 0.057(4) -0.009(3) 0.009(3) 0.002(3)
C125 0.085(5) 0.079(4) 0.051(4) -0.014(3) -0.003(3) -0.008(4)
C126 0.067(4) 0.079(4) 0.064(4) 0.004(3) -0.012(3) -0.008(3)
C127 0.047(3) 0.068(4) 0.066(4) 0.016(3) -0.003(3) 0.002(3)
C128 0.052(3) 0.046(3) 0.056(3) 0.006(2) 0.010(3) 0.006(3)
C129 0.047(3) 0.055(3) 0.044(3) -0.014(2) 0.009(2) -0.007(2)
C130 0.071(4) 0.053(3) 0.050(3) -0.005(3) 0.002(3) -0.001(3)
C131 0.090(5) 0.057(4) 0.081(5) 0.007(3) 0.002(4) 0.012(3)
C132 0.086(5) 0.093(5) 0.053(4) 0.012(3) -0.002(4) 0.017(4)
C133 0.070(4) 0.102(5) 0.055(4) -0.010(4) -0.004(3) -0.002(4)
C134 0.058(4) 0.066(4) 0.060(4) -0.010(3) 0.008(3) -0.005(3)

loop_
_atom_type_symbol
_atom_type_description
_atom_type_scat_dispersion_real
_atom_type_scat_dispersion_imag
_atom_type_scat_source
C C 0.0033 0.0016 'International Tables Vol C Tables 4.2.6.8 and 6.1.1.4'
H H 0.0000 0.0000 'International Tables Vol C Tables 4.2.6.8 and 6.1.1.4'
B B 0.0013 0.0007 'International Tables Vol C Tables 4.2.6.8 and 6.1.1.4'
N N 0.0061 0.0033 'International Tables Vol C Tables 4.2.6.8 and 6.1.1.4'
Ni Ni 0.3393 1.1124 'International Tables Vol C Tables 4.2.6.8 and 6.1.1.4'

loop_
_geom_angle_atom_site_label_1
_geom_angle_atom_site_label_2
_geom_angle_atom_site_label_3
_geom_angle
C3 N1 C1 107.4(5)
C3 N1 Ni1 112.7(4)
C1 N1 Ni1 139.9(4)
C19 N2 C2 128.0(7)
C19 N2 C3 126.0(7)
C2 N2 C3 106.0(5)
C5 N3 C11 109.1(6)
C5 N3 C4 114.2(5)
C11 N3 C4 113.3(6)
C5 N3 Ni1 107.2(4)
C11 N3 Ni1 105.2(4)
C4 N3 Ni1 107.2(4)
N6 Ni1 N1 98.68(19)
N6 Ni1 N4 98.99(18)
N1 Ni1 N4 159.8(2)
N6 Ni1 N3 176.88(18)
N1 Ni1 N3 82.4(2)
N4 Ni1 N3 80.5(2)
N6 Ni1 N5 92.11(17)
N1 Ni1 N5 92.90(18)
N4 Ni1 N5 96.22(18)
N3 Ni1 N5 84.89(18)
N6 Ni1 N7 91.54(16)
N1 Ni1 N7 86.58(17)
N4 Ni1 N7 83.17(17)
N3 Ni1 N7 91.46(18)
N5 Ni1 N7 176.35(16)
C10 N4 C6 116.9(6)
C10 N4 Ni1 129.7(4)
C6 N4 Ni1 112.6(4)
C14 N5 C13 106.4(5)
C14 N5 C12 111.4(6)
C13 N5 C12 107.4(6)
C14 N5 Ni1 113.3(4)
C13 N5 Ni1 115.1(4)
C12 N5 Ni1 103.1(4)
C15 N6 Ni1 176.4(5)
C17 N7 Ni1 174.8(5)
C2 C1 N1 111.9(6)
C2 C1 H1 124.1
N1 C1 H1 124.1
C1 C2 N2 105.8(6)
C1 C2 H2 127.1
N2 C2 H2 127.1
N1 C3 N2 109.0(6)
N1 C3 C4 122.3(6)
N2 C3 C4 128.7(6)
C3 C4 N3 110.7(5)
C3 C4 H4A 109.5
N3 C4 H4A 109.5
C3 C4 H4B 109.5
N3 C4 H4B 109.5
H4A C4 H4B 108.1
N3 C5 C6 111.3(5)
N3 C5 H5A 109.4
C6 C5 H5A 109.4
N3 C5 H5B 109.4
C6 C5 H5B 109.4
H5A C5 H5B 108.0
N4 C6 C7 119.3(8)
N4 C6 C5 117.3(5)
C7 C6 C5 123.3(8)
C8 C7 C6 127.9(15)
C8 C7 H7 116.0
C6 C7 H7 116.0
C7 C8 C9 115.7(14)
C7 C8 H8 122.2
C9 C8 H8 122.2
C10 C9 C8 119.6(9)
C10 C9 H9 120.2
C8 C9 H9 120.2
N4 C10 C9 120.5(7)
N4 C10 H10 119.7
C9 C10 H10 119.7
C12 C11 N3 117.0(6)
C12 C11 H11A 108.1
N3 C11 H11A 108.1
C12 C11 H11B 108.1
N3 C11 H11B 108.1
H11A C11 H11B 107.3
C11 C12 N5 119.0(7)
C11 C12 H12A 107.6
N5 C12 H12A 107.6
C11 C12 H12B 107.6
N5 C12 H12B 107.6
H12A C12 H12B 107.0
N5 C13 H13A 109.5
N5 C13 H13B 109.5
H13A C13 H13B 109.5
N5 C13 H13C 109.5
H13A C13 H13C 109.5
H13B C13 H13C 109.5
N5 C14 H14A 109.5
N5 C14 H14B 109.5
H14A C14 H14B 109.5
N5 C14 H14C 109.5
H14A C14 H14C 109.5
H14B C14 H14C 109.5
N6 C15 C16 179.6(6)
C15 C16 H16A 109.5
C15 C16 H16B 109.5
H16A C16 H16B 109.5
C15 C16 H16C 109.5
H16A C16 H16C 109.5
H16B C16 H16C 109.5
N7 C17 C18 178.8(6)
C17 C18 H18A 109.5
C17 C18 H18B 109.5
H18A C18 H18B 109.5
C17 C18 H18C 109.5
H18A C18 H18C 109.5
H18B C18 H18C 109.5
N2 C19 H19A 109.5
N2 C19 H19B 109.5
H19A C19 H19B 109.5
N2 C19 H19C 109.5
H19A C19 H19C 109.5
H19B C19 H19C 109.5
N8 Ni2 N14 101.52(17)
N8 Ni2 N11 158.71(17)
N14 Ni2 N11 97.56(18)
N8 Ni2 N10 80.21(16)
N14 Ni2 N10 177.71(17)
N11 Ni2 N10 80.99(16)
N8 Ni2 N12 95.45(18)
N14 Ni2 N12 92.19(17)
N11 Ni2 N12 93.15(17)
N10 Ni2 N12 86.14(18)
N8 Ni2 N13 84.70(17)
N14 Ni2 N13 91.10(16)
N11 Ni2 N13 85.59(16)
N10 Ni2 N13 90.55(17)
N12 Ni2 N13 176.61(17)
C22 N8 C20 106.7(4)
C22 N8 Ni2 111.0(3)
C20 N8 Ni2 141.3(4)
C22 N9 C21 108.1(5)
C22 N9 C38 125.4(6)
C21 N9 C38 126.3(6)
C24 N10 C23 112.5(5)
C24 N10 C30 113.6(5)
C23 N10 C30 109.0(4)
C24 N10 Ni2 109.0(3)
C23 N10 Ni2 108.1(3)
C30 N10 Ni2 104.2(4)
C25 N11 C29 117.0(5)
C25 N11 Ni2 114.2(3)
C29 N11 Ni2 128.8(4)
C32 N12 C33 106.5(6)
C32 N12 C31 112.8(6)
C33 N12 C31 108.2(6)
C32 N12 Ni2 113.2(4)
C33 N12 Ni2 113.9(4)
C31 N12 Ni2 102.3(4)
C34 N13 Ni2 176.0(4)
C36 N14 Ni2 175.5(5)
C21 C20 N8 110.8(5)
C21 C20 H20 124.6
N8 C20 H20 124.6
C20 C21 N9 104.7(5)
C20 C21 H21 127.6
N9 C21 H21 127.6
N8 C22 N9 109.7(5)
N8 C22 C23 122.6(4)
N9 C22 C23 127.7(5)
N10 C23 C22 107.1(4)
N10 C23 H23A 110.3
C22 C23 H23A 110.3
N10 C23 H23B 110.3
C22 C23 H23B 110.3
H23A C23 H23B 108.5
N10 C24 C25 113.4(5)
N10 C24 H24A 108.9
C25 C24 H24A 108.9
N10 C24 H24B 108.9
C25 C24 H24B 108.9
H24A C24 H24B 107.7
N11 C25 C26 122.6(5)
N11 C25 C24 117.6(5)
C26 C25 C24 119.8(5)
C27 C26 C25 120.0(7)
C27 C26 H26 120.0
C25 C26 H26 120.0
C26 C27 C28 117.9(6)
C26 C27 H27 121.1
C28 C27 H27 121.1
C29 C28 C27 120.0(5)
C29 C28 H28 120.0
C27 C28 H28 120.0
N11 C29 C28 122.4(5)
N11 C29 H29 118.8
C28 C29 H29 118.8
C31 C30 N10 114.5(5)
C31 C30 H30A 108.6
N10 C30 H30A 108.6
C31 C30 H30B 108.6
N10 C30 H30B 108.6
H30A C30 H30B 107.6
C30 C31 N12 115.4(6)
C30 C31 H31A 108.4
N12 C31 H31A 108.4
C30 C31 H31B 108.4
N12 C31 H31B 108.4
H31A C31 H31B 107.5
N12 C32 H32A 109.5
N12 C32 H32B 109.5
H32A C32 H32B 109.5
N12 C32 H32C 109.5
H32A C32 H32C 109.5
H32B C32 H32C 109.5
N12 C33 H33A 109.5
N12 C33 H33B 109.5
H33A C33 H33B 109.5
N12 C33 H33C 109.5
H33A C33 H33C 109.5
H33B C33 H33C 109.5
N13 C34 C35 179.7(6)
C34 C35 H35A 109.5
C34 C35 H35B 109.5
H35A C35 H35B 109.5
C34 C35 H35C 109.5
H35A C35 H35C 109.5
H35B C35 H35C 109.5
N14 C36 C37 178.3(7)
C36 C37 H37A 109.5
C36 C37 H37B 109.5
H37A C37 H37B 109.5
C36 C37 H37C 109.5
H37A C37 H37C 109.5
H37B C37 H37C 109.5
N9 C38 H38A 109.5
N9 C38 H38B 109.5
H38A C38 H38B 109.5
N9 C38 H38C 109.5
H38A C38 H38C 109.5
H38B C38 H38C 109.5
C45 B1 C57 114.0(4)
C45 B1 C39 104.3(4)
C57 B1 C39 111.1(4)
C45 B1 C51 110.5(4)
C57 B1 C51 104.8(4)
C39 B1 C51 112.3(4)
C75 B2 C63 106.2(3)
C75 B2 C81 108.8(4)
C63 B2 C81 112.7(4)
C75 B2 C69 113.0(4)
C63 B2 C69 108.6(4)
C81 B2 C69 107.6(3)
C99 B3 C93 110.9(4)
C99 B3 C87 107.8(4)
C93 B3 C87 111.4(4)
C99 B3 C105 108.3(4)
C93 B3 C105 107.7(4)
C87 B3 C105 110.6(4)
C117 B4 C123 108.1(4)
C117 B4 C129 110.0(4)
C123 B4 C129 109.0(4)
C117 B4 C111 111.3(4)
C123 B4 C111 109.4(4)
C129 B4 C111 109.0(4)
C40 C39 C44 114.2(5)
C40 C39 B1 122.6(4)
C44 C39 B1 123.0(4)
C41 C40 C39 122.9(5)
C41 C40 H40 118.5
C39 C40 H40 118.5
C42 C41 C40 120.4(6)
C42 C41 H41 119.8
C40 C41 H41 119.8
C41 C42 C43 119.4(6)
C41 C42 H42 120.3
C43 C42 H42 120.3
C42 C43 C44 120.0(6)
C42 C43 H43 120.0
C44 C43 H43 120.0
C43 C44 C39 123.1(6)
C43 C44 H44 118.5
C39 C44 H44 118.5
C46 C45 C50 114.2(4)
C46 C45 B1 124.1(4)
C50 C45 B1 121.5(4)
C47 C46 C45 123.7(5)
C47 C46 H46 118.1
C45 C46 H46 118.1
C48 C47 C46 120.0(5)
C48 C47 H47 120.0
C46 C47 H47 120.0
C47 C48 C49 119.1(5)
C47 C48 H48 120.4
C49 C48 H48 120.4
C48 C49 C50 120.6(6)
C48 C49 H49 119.7
C50 C49 H49 119.7
C49 C50 C45 122.3(5)
C49 C50 H50 118.8
C45 C50 H50 118.8
C56 C51 C52 114.0(5)
C56 C51 B1 124.1(4)
C52 C51 B1 121.8(4)
C53 C52 C51 124.5(5)
C53 C52 H52 117.8
C51 C52 H52 117.8
C54 C53 C52 119.3(6)
C54 C53 H53 120.3
C52 C53 H53 120.3
C55 C54 C53 118.1(6)
C55 C54 H54 120.9
C53 C54 H54 120.9
C54 C55 C56 121.1(6)
C54 C55 H55 119.5
C56 C55 H55 119.5
C55 C56 C51 123.0(6)
C55 C56 H56 118.5
C51 C56 H56 118.5
C58 C57 C62 114.0(5)
C58 C57 B1 124.0(4)
C62 C57 B1 121.7(4)
C59 C58 C57 122.7(5)
C59 C58 H58 118.6
C57 C58 H58 118.6
C60 C59 C58 120.6(5)
C60 C59 H59 119.7
C58 C59 H59 119.7
C59 C60 C61 119.3(6)
C59 C60 H60 120.4
C61 C60 H60 120.4
C62 C61 C60 119.8(6)
C62 C61 H61 120.1
C60 C61 H61 120.1
C61 C62 C57 123.6(5)
C61 C62 H62 118.2
C57 C62 H62 118.2
C64 C63 C68 114.2(4)
C64 C63 B2 125.8(4)
C68 C63 B2 119.6(4)
C63 C64 C65 123.6(5)
C63 C64 H64 118.2
C65 C64 H64 118.2
C66 C65 C64 119.8(5)
C66 C65 H65 120.1
C64 C65 H65 120.1
C65 C66 C67 119.4(5)
C65 C66 H66 120.3
C67 C66 H66 120.3
C66 C67 C68 119.1(5)
C66 C67 H67 120.5
C68 C67 H67 120.5
C67 C68 C63 124.0(4)
C67 C68 H68 118.0
C63 C68 H68 118.0
C74 C69 C70 114.0(4)
C74 C69 B2 123.9(4)
C70 C69 B2 122.2(4)
C71 C70 C69 123.1(5)
C71 C70 H70 118.5
C69 C70 H70 118.5
C72 C71 C70 120.6(6)
C72 C71 H71 119.7
C70 C71 H71 119.7
C71 C72 C73 118.1(5)
C71 C72 H72 121.0
C73 C72 H72 121.0
C72 C73 C74 120.5(6)
C72 C73 H73 119.7
C74 C73 H73 119.7
C73 C74 C69 123.7(5)
C73 C74 H74 118.2
C69 C74 H74 118.2
C76 C75 C80 114.2(4)
C76 C75 B2 124.0(4)
C80 C75 B2 121.5(4)
C77 C76 C75 123.1(5)
C77 C76 H76 118.5
C75 C76 H76 118.5
C78 C77 C76 120.5(5)
C78 C77 H77 119.7
C76 C77 H77 119.7
C79 C78 C77 118.2(5)
C79 C78 H78 120.9
C77 C78 H78 120.9
C78 C79 C80 120.7(5)
C78 C79 H79 119.7
C80 C79 H79 119.7
C79 C80 C75 123.2(5)
C79 C80 H80 118.4
C75 C80 H80 118.4
C86 C81 C82 113.7(5)
C86 C81 B2 122.9(5)
C82 C81 B2 123.3(4)
C83 C82 C81 123.3(5)
C83 C82 H82 118.3
C81 C82 H82 118.3
C84 C83 C82 119.8(6)
C84 C83 H83 120.1
C82 C83 H83 120.1
C85 C84 C83 119.9(6)
C85 C84 H84 120.1
C83 C84 H84 120.1
C84 C85 C86 119.2(6)
C84 C85 H85 120.4
C86 C85 H85 120.4
C85 C86 C81 124.2(6)
C85 C86 H86 117.9
C81 C86 H86 117.9
C88 C87 C92 113.4(4)
C88 C87 B3 122.1(4)
C92 C87 B3 124.5(4)
C87 C88 C89 124.2(5)
C87 C88 H88 117.9
C89 C88 H88 117.9
C90 C89 C88 119.3(5)
C90 C89 H89 120.3
C88 C89 H89 120.3
C91 C90 C89 119.3(5)
C91 C90 H90 120.3
C89 C90 H90 120.3
C90 C91 C92 120.1(5)
C90 C91 H91 120.0
C92 C91 H91 120.0
C91 C92 C87 123.7(5)
C91 C92 H92 118.2
C87 C92 H92 118.2
C94 C93 C98 114.8(4)
C94 C93 B3 123.0(4)
C98 C93 B3 122.0(4)
C93 C94 C95 123.2(5)
C93 C94 H94 118.4
C95 C94 H94 118.4
C96 C95 C94 120.4(6)
C96 C95 H95 119.8
C94 C95 H95 119.8
C97 C96 C95 118.8(6)
C97 C96 H96 120.6
C95 C96 H96 120.6
C96 C97 C98 120.3(6)
C96 C97 H97 119.9
C98 C97 H97 119.9
C93 C98 C97 122.5(5)
C93 C98 H98 118.8
C97 C98 H98 118.8
C100 C99 C104 112.5(4)
C100 C99 B3 123.9(4)
C104 C99 B3 123.6(4)
C101 C100 C99 124.3(5)
C101 C100 H100 117.9
C99 C100 H100 117.9
C102 C101 C100 121.5(6)
C102 C101 H101 119.2
C100 C101 H101 119.2
C101 C102 C103 118.4(5)
C101 C102 H102 120.8
C103 C102 H102 120.8
C102 C103 C104 119.3(5)
C102 C103 H103 120.3
C104 C103 H103 120.3
C103 C104 C99 123.9(5)
C103 C104 H104 118.1
C99 C104 H104 118.1
C106 C105 C110 114.0(4)
C106 C105 B3 123.8(4)
C110 C105 B3 122.1(4)
C105 C106 C107 123.5(5)
C105 C106 H106 118.3
C107 C106 H106 118.3
C108 C107 C106 121.0(6)
C108 C107 H107 119.5
C106 C107 H107 119.5
C107 C108 C109 118.6(5)
C107 C108 H108 120.7
C109 C108 H108 120.7
C110 C109 C108 119.8(5)
C110 C109 H109 120.1
C108 C109 H109 120.1
C109 C110 C105 123.0(5)
C109 C110 H110 118.5
C105 C110 H110 118.5
C112 C111 C116 113.8(5)
C112 C111 B4 122.3(5)
C116 C111 B4 123.8(5)
C113 C112 C111 123.4(6)
C113 C112 H112 118.3
C111 C112 H112 118.3
C114 C113 C112 120.5(6)
C114 C113 H113 119.8
C112 C113 H113 119.8
C115 C114 C113 118.2(6)
C115 C114 H114 120.9
C113 C114 H114 120.9
C114 C115 C116 120.8(6)
C114 C115 H115 119.6
C116 C115 H115 119.6
C115 C116 C111 123.2(6)
C115 C116 H116 118.4
C111 C116 H116 118.4
C122 C117 C118 113.8(5)
C122 C117 B4 124.8(5)
C118 C117 B4 121.4(5)
C119 C118 C117 123.5(7)
C119 C118 H118 118.2
C117 C118 H118 118.2
C120 C119 C118 120.2(7)
C120 C119 H119 119.9
C118 C119 H119 119.9
C119 C120 C121 119.4(7)
C119 C120 H120 120.3
C121 C120 H120 120.3
C120 C121 C122 120.0(7)
C120 C121 H121 120.0
C122 C121 H121 120.0
C117 C122 C121 123.0(6)
C117 C122 H122 118.5
C121 C122 H122 118.5
C128 C123 C124 114.1(5)
C128 C123 B4 125.5(4)
C124 C123 B4 120.4(5)
C125 C124 C123 123.3(5)
C125 C124 H124 118.4
C123 C124 H124 118.4
C126 C125 C124 119.5(5)
C126 C125 H125 120.3
C124 C125 H125 120.3
C127 C126 C125 119.5(6)
C127 C126 H126 120.2
C125 C126 H126 120.2
C126 C127 C128 120.6(5)
C126 C127 H127 119.7
C128 C127 H127 119.7
C123 C128 C127 123.1(5)
C123 C128 H128 118.5
C127 C128 H128 118.5
C130 C129 C134 114.3(5)
C130 C129 B4 124.8(5)
C134 C129 B4 121.0(4)
C131 C130 C129 123.1(5)
C131 C130 H130 118.4
C129 C130 H130 118.4
C130 C131 C132 120.2(6)
C130 C131 H131 119.9
C132 C131 H131 119.9
C133 C132 C131 118.6(6)
C133 C132 H132 120.7
C131 C132 H132 120.7
C132 C133 C134 120.8(6)
C132 C133 H133 119.6
C134 C133 H133 119.6
C133 C134 C129 123.0(5)
C133 C134 H134 118.5
C129 C134 H134 118.5

loop_
_geom_bond_atom_site_label_1
_geom_bond_atom_site_label_2
_geom_bond_distance
N1 C3 1.284(7)
N1 C1 1.352(7)
N1 Ni1 2.040(5)
N2 C19 1.370(8)
N2 C2 1.372(7)
N2 C3 1.419(8)
N3 C5 1.470(8)
N3 C11 1.472(8)
N3 C4 1.507(8)
N3 Ni1 2.102(4)
Ni1 N6 2.036(4)
Ni1 N4 2.074(4)
Ni1 N5 2.148(4)
Ni1 N7 2.167(5)
N4 C10 1.331(7)
N4 C6 1.353(7)
N5 C14 1.441(7)
N5 C13 1.458(7)
N5 C12 1.474(9)
N6 C15 1.118(5)
N7 C17 1.134(6)
C1 C2 1.324(8)
C1 H1 0.9300
C2 H2 0.9300
C3 C4 1.460(9)
C4 H4A 0.9700
C4 H4B 0.9700
C5 C6 1.498(9)
C5 H5A 0.9700
C5 H5B 0.9700
C6 C7 1.359(10)
C7 C8 1.166(13)
C7 H7 0.9300
C8 C9 1.437(16)
C8 H8 0.9300
C9 C10 1.361(10)
C9 H9 0.9300
C10 H10 0.9300
C11 C12 1.339(10)
C11 H11A 0.9700
C11 H11B 0.9700
C12 H12A 0.9700
C12 H12B 0.9700
C13 H13A 0.9600
C13 H13B 0.9600
C13 H13C 0.9600
C14 H14A 0.9600
C14 H14B 0.9600
C14 H14C 0.9600
C15 C16 1.469(7)
C16 H16A 0.9600
C16 H16B 0.9600
C16 H16C 0.9600
C17 C18 1.435(8)
C18 H18A 0.9600
C18 H18B 0.9600
C18 H18C 0.9600
C19 H19A 0.9600
C19 H19B 0.9600
C19 H19C 0.9600
Ni2 N8 2.058(4)
Ni2 N14 2.065(4)
Ni2 N11 2.073(4)
Ni2 N10 2.108(4)
Ni2 N12 2.148(4)
Ni2 N13 2.167(5)
N8 C22 1.313(6)
N8 C20 1.365(6)
N9 C22 1.347(6)
N9 C21 1.390(7)
N9 C38 1.406(7)
N10 C24 1.458(6)
N10 C23 1.487(6)
N10 C30 1.489(8)
N11 C25 1.333(6)
N11 C29 1.335(6)
N12 C32 1.447(7)
N12 C33 1.479(7)
N12 C31 1.482(8)
N13 C34 1.130(6)
N14 C36 1.127(6)
C20 C21 1.336(8)
C20 H20 0.9300
C21 H21 0.9300
C22 C23 1.488(7)
C23 H23A 0.9700
C23 H23B 0.9700
C24 C25 1.487(7)
C24 H24A 0.9700
C24 H24B 0.9700
C25 C26 1.410(7)
C26 C27 1.291(7)
C26 H26 0.9300
C27 C28 1.421(8)
C27 H27 0.9300
C28 C29 1.346(7)
C28 H28 0.9300
C29 H29 0.9300
C30 C31 1.416(9)
C30 H30A 0.9700
C30 H30B 0.9700
C31 H31A 0.9700
C31 H31B 0.9700
C32 H32A 0.9600
C32 H32B 0.9600
C32 H32C 0.9600
C33 H33A 0.9600
C33 H33B 0.9600
C33 H33C 0.9600
C34 C35 1.463(8)
C35 H35A 0.9600
C35 H35B 0.9600
C35 H35C 0.9600
C36 C37 1.453(7)
C37 H37A 0.9600
C37 H37B 0.9600
C37 H37C 0.9600
C38 H38A 0.9600
C38 H38B 0.9600
C38 H38C 0.9600
B1 C45 1.643(7)
B1 C57 1.643(7)
B1 C39 1.644(7)
B1 C51 1.644(7)
B2 C75 1.645(7)
B2 C63 1.649(7)
B2 C81 1.652(7)
B2 C69 1.654(7)
B3 C99 1.640(7)
B3 C93 1.649(7)
B3 C87 1.655(7)
B3 C105 1.665(7)
B4 C117 1.643(7)
B4 C123 1.650(8)
B4 C129 1.651(8)
B4 C111 1.658(7)
C39 C40 1.389(6)
C39 C44 1.394(7)
C40 C41 1.386(7)
C40 H40 0.9300
C41 C42 1.350(8)
C41 H41 0.9300
C42 C43 1.361(9)
C42 H42 0.9300
C43 C44 1.382(8)
C43 H43 0.9300
C44 H44 0.9300
C45 C46 1.396(6)
C45 C50 1.399(7)
C46 C47 1.371(7)
C46 H46 0.9300
C47 C48 1.362(8)
C47 H47 0.9300
C48 C49 1.366(8)
C48 H48 0.9300
C49 C50 1.383(7)
C49 H49 0.9300
C50 H50 0.9300
C51 C56 1.387(6)
C51 C52 1.391(6)
C52 C53 1.383(7)
C52 H52 0.9300
C53 C54 1.382(8)
C53 H53 0.9300
C54 C55 1.375(9)
C54 H54 0.9300
C55 C56 1.384(8)
C55 H55 0.9300
C56 H56 0.9300
C57 C58 1.394(6)
C57 C62 1.403(6)
C58 C59 1.390(8)
C58 H58 0.9300
C59 C60 1.350(8)
C59 H59 0.9300
C60 C61 1.378(8)
C60 H60 0.9300
C61 C62 1.371(7)
C61 H61 0.9300
C62 H62 0.9300
C63 C64 1.387(6)
C63 C68 1.395(6)
C64 C65 1.390(7)
C64 H64 0.9300
C65 C66 1.373(7)
C65 H65 0.9300
C66 C67 1.381(7)
C66 H66 0.9300
C67 C68 1.389(6)
C67 H67 0.9300
C68 H68 0.9300
C69 C74 1.380(6)
C69 C70 1.401(6)
C70 C71 1.378(7)
C70 H70 0.9300
C71 C72 1.369(8)
C71 H71 0.9300
C72 C73 1.370(8)
C72 H72 0.9300
C73 C74 1.379(7)
C73 H73 0.9300
C74 H74 0.9300
C75 C76 1.393(6)
C75 C80 1.395(6)
C76 C77 1.382(7)
C76 H76 0.9300
C77 C78 1.374(7)
C77 H77 0.9300
C78 C79 1.369(7)
C78 H78 0.9300
C79 C80 1.378(6)
C79 H79 0.9300
C80 H80 0.9300
C81 C86 1.391(7)
C81 C82 1.401(6)
C82 C83 1.378(7)
C82 H82 0.9300
C83 C84 1.371(8)
C83 H83 0.9300
C84 C85 1.362(8)
C84 H84 0.9300
C85 C86 1.383(8)
C85 H85 0.9300
C86 H86 0.9300
C87 C88 1.383(6)
C87 C92 1.397(6)
C88 C89 1.384(7)
C88 H88 0.9300
C89 C90 1.367(7)
C89 H89 0.9300
C90 C91 1.361(7)
C90 H90 0.9300
C91 C92 1.376(7)
C91 H91 0.9300
C92 H92 0.9300
C93 C94 1.383(6)
C93 C98 1.399(6)
C94 C95 1.388(7)
C94 H94 0.9300
C95 C96 1.372(8)
C95 H95 0.9300
C96 C97 1.366(8)
C96 H96 0.9300
C97 C98 1.402(7)
C97 H97 0.9300
C98 H98 0.9300
C99 C100 1.377(6)
C99 C104 1.399(6)
C100 C101 1.364(7)
C100 H100 0.9300
C101 C102 1.343(7)
C101 H101 0.9300
C102 C103 1.364(8)
C102 H102 0.9300
C103 C104 1.395(7)
C103 H103 0.9300
C104 H104 0.9300
C105 C106 1.367(7)
C105 C110 1.411(6)
C106 C107 1.396(7)
C106 H106 0.9300
C107 C108 1.337(8)
C107 H107 0.9300
C108 C109 1.386(8)
C108 H108 0.9300
C109 C110 1.379(7)
C109 H109 0.9300
C110 H110 0.9300
C111 C112 1.392(7)
C111 C116 1.397(7)
C112 C113 1.383(7)
C112 H112 0.9300
C113 C114 1.371(9)
C113 H113 0.9300
C114 C115 1.365(9)
C114 H114 0.9300
C115 C116 1.380(8)
C115 H115 0.9300
C116 H116 0.9300
C117 C122 1.391(7)
C117 C118 1.401(7)
C118 C119 1.379(8)
C118 H118 0.9300
C119 C120 1.359(10)
C119 H119 0.9300
C120 C121 1.361(9)
C120 H120 0.9300
C121 C122 1.398(8)
C121 H121 0.9300
C122 H122 0.9300
C123 C128 1.390(6)
C123 C124 1.403(6)
C124 C125 1.396(7)
C124 H124 0.9300
C125 C126 1.369(8)
C125 H125 0.9300
C126 C127 1.355(7)
C126 H126 0.9300
C127 C128 1.391(7)
C127 H127 0.9300
C128 H128 0.9300
C129 C130 1.388(6)
C129 C134 1.396(7)
C130 C131 1.383(7)
C130 H130 0.9300
C131 C132 1.384(8)
C131 H131 0.9300
C132 C133 1.349(8)
C132 H132 0.9300
C133 C134 1.386(8)
C133 H133 0.9300
C134 H134 0.9300
